data_7131864
loop_
_publ_author_name
'Roy, Nabanita'
'Datta, Hemanta Kumar'
'Roy, Rajdip'
'Dastidar, Parthasarathi'

_publ_section_title
;
 Designing vehicle-free anti-bacterial topical hydrogel from
 Fmoc-diphenylalanine
;
_journal_name_full 'Chemical Communications'
_journal_paper_doi 10.1039/D3CC01922E
_journal_year 2023
_chemical_absolute_configuration Fmoc-L-Phenylalanine
_chemical_formula_moiety 'C7 H11 N2 O2 S, C24 H20 N O4'
_chemical_formula_sum 'C31 H31 N3 O6 S'
_chemical_formula_weight 573.65
_chemical_name_systematic FmocF-MAF
_space_group_crystal_system monoclinic
_space_group_IT_number 4
_space_group_name_Hall 'P 2yb'
_space_group_name_H-M_alt 'P 1 21 1'
_atom_sites_solution_hydrogens mixed
_atom_sites_solution_primary direct
_audit_creation_date 2022-05-03
_audit_creation_method
;
Olex2 1.3
(compiled 2020.11.12 svn.r5f609507 for OlexSys, GUI svn.r6408)
;
_audit_update_record
;
2023-04-13 deposited with the CCDC.	2023-07-04 downloaded from the CCDC.
;
_cell_angle_alpha 90
_cell_angle_beta 101.471(11)
_cell_angle_gamma 90
_cell_formula_units_Z 2
_cell_length_a 12.229(5)
_cell_length_b 5.6301(17)
_cell_length_c 20.557(6)
_cell_measurement_reflns_used 3284
_cell_measurement_temperature 260(2)
_cell_measurement_theta_max 30.70
_cell_measurement_theta_min 2.89
_cell_volume 1387.1(8)
_computing_cell_refinement 'SAINT V8.38A (Bruker, 2018)'
_computing_data_reduction 'SAINT V8.38A (Bruker, 2018)'
_computing_molecular_graphics 'Olex2 1.3 (Dolomanov et al., 2009)'
_computing_publication_material 'Olex2 1.3 (Dolomanov et al., 2009)'
_computing_structure_refinement 'SHELXL 2018/3 (Sheldrick, 2015)'
_computing_structure_solution 'SHELXS  (Sheldrick, 2008)'
_diffrn_ambient_temperature 259.84
_diffrn_measured_fraction_theta_full 0.997
_diffrn_measured_fraction_theta_max 0.851
_diffrn_measurement_device_type 'Bruker APEX-II CCD'
_diffrn_measurement_method '\f and \w scans'
_diffrn_radiation_type MoK\a
_diffrn_radiation_wavelength 0.71073
_diffrn_reflns_av_R_equivalents 0.1014
_diffrn_reflns_av_unetI/netI 0.1834
_diffrn_reflns_Laue_measured_fraction_full 0.997
_diffrn_reflns_Laue_measured_fraction_max 0.851
_diffrn_reflns_limit_h_max 18
_diffrn_reflns_limit_h_min -17
_diffrn_reflns_limit_k_max 8
_diffrn_reflns_limit_k_min -8
_diffrn_reflns_limit_l_max 29
_diffrn_reflns_limit_l_min -32
_diffrn_reflns_number 19426
_diffrn_reflns_point_group_measured_fraction_full 0.991
_diffrn_reflns_point_group_measured_fraction_max 0.794
_diffrn_reflns_theta_full 25.242
_diffrn_reflns_theta_max 34.558
_diffrn_reflns_theta_min 2.368
_diffrn_source_current 1.0
_diffrn_source_power 0.05
_diffrn_source_voltage 50.0
_diffrn_standards_number 0
_exptl_absorpt_coefficient_mu 0.167
_exptl_absorpt_correction_T_max 0.7468
_exptl_absorpt_correction_T_min 0.4857
_exptl_absorpt_correction_type multi-scan
_exptl_absorpt_process_details
;
SADABS-2016/2 (Bruker,2016/2) was used for absorption correction.
wR2(int) was 0.1435 before and 0.0882 after correction.
The Ratio of minimum to maximum transmission is 0.6504.
The \l/2 correction factor is Not present.
;
_exptl_crystal_colour 'clear light colourless'
_exptl_crystal_colour_lustre clear
_exptl_crystal_colour_modifier light
_exptl_crystal_colour_primary colourless
_exptl_crystal_density_diffrn 1.373
_exptl_crystal_description needle
_exptl_crystal_F_000 604
_exptl_crystal_preparation 'Ethanol and diethylether mixture'
_exptl_crystal_recrystallization_method 'slow evaporation in beaker'
_exptl_crystal_size_max 0.4
_exptl_crystal_size_mid 0.03
_exptl_crystal_size_min 0.02
_refine_diff_density_max 0.361
_refine_diff_density_min -0.366
_refine_diff_density_rms 0.075
_refine_ls_abs_structure_details
;
 Flack x determined using 1205 quotients [(I+)-(I-)]/[(I+)+(I-)]
 (Parsons, Flack and Wagner, Acta Cryst. B69 (2013) 249-259).
;
_refine_ls_abs_structure_Flack 0.19(10)
_refine_ls_extinction_coef 0.023(3)
_refine_ls_extinction_expression Fc^*^=kFc[1+0.001xFc^2^\l^3^/sin(2\q)]^-1/4^
_refine_ls_extinction_method 'SHELXL-2018/3 (Sheldrick 2018)'
_refine_ls_goodness_of_fit_ref 1.016
_refine_ls_hydrogen_treatment mixed
_refine_ls_matrix_type full
_refine_ls_number_parameters 380
_refine_ls_number_reflns 9353
_refine_ls_number_restraints 1
_refine_ls_restrained_S_all 1.016
_refine_ls_R_factor_all 0.1869
_refine_ls_R_factor_gt 0.0748
_refine_ls_shift/su_max 0.000
_refine_ls_shift/su_mean 0.000
_refine_ls_structure_factor_coef Fsqd
_refine_ls_weighting_details 'w=1/[\s^2^(Fo^2^)+(0.0491P)^2^] where P=(Fo^2^+2Fc^2^)/3'
_refine_ls_weighting_scheme calc
_refine_ls_wR_factor_gt 0.1384
_refine_ls_wR_factor_ref 0.1847
_reflns_Friedel_coverage 0.723
_reflns_Friedel_fraction_full 0.982
_reflns_Friedel_fraction_max 0.728
_reflns_number_gt 4453
_reflns_number_total 9353
_reflns_threshold_expression 'I > 2\s(I)'
_cod_data_source_file d3cc01922e3.cif
_cod_data_source_block mo_pd231221_0m_a
_cod_database_code 7131864
_shelx_shelxl_version_number 2018/3
_shelx_space_group_comment
;
The symmetry employed for this shelxl refinement is uniquely defined
by the following loop, which should always be used as a source of
symmetry information in preference to the above space-group names.
They are only intended as comments.
;
_shelx_estimated_absorpt_t_max 0.997
_shelx_estimated_absorpt_t_min 0.936
_olex2_refinement_description
;
1. Fixed Uiso
 At 1.2 times of:
  All C(H) groups, All C(H,H) groups, All N(H) groups, All N(H,H,H) groups
2.a Ternary CH refined with riding coordinates:
 C16(H16), C13(H13)
2.b Secondary CH2 refined with riding coordinates:
 C14(H14a,H14b), C25(H25a,H25b), C17(H17a,H17b)
2.c Aromatic/amide H refined with riding coordinates:
 N1(H1), C27(H27), C28(H28), C30(H30), C1(H1a), C19(H19), C4(H4), C31(H31),
 C23(H23), C7(H7), C3(H3), C10(H10), C2(H2), C8(H8), C22(H22), C9(H9), C20(H20),
  C21(H21)
2.d Idealised Me refined as rotating group:
 N2(H2a,H2b,H2c)
;
_olex2_exptl_crystal_mounting_method loop
_olex2_submission_original_sample_id pd231221
_olex2_submission_special_instructions 'No special instructions were received'

loop_
_space_group_symop_operation_xyz
'x, y, z'
'-x, y+1/2, -z'

loop_
_atom_site_label
_atom_site_type_symbol
_atom_site_fract_x
_atom_site_fract_y
_atom_site_fract_z
_atom_site_U_iso_or_equiv
_atom_site_adp_type
_atom_site_occupancy
_atom_site_site_symmetry_order
_atom_site_calc_flag
_atom_site_refinement_flags_posn
_atom_site_refinement_flags_adp
_atom_site_refinement_flags_occupancy
_atom_site_disorder_assembly
_atom_site_disorder_group
S1 S 1.06145(12) 0.1615(2) 0.35136(6) 0.0336(3) Uani 1 1 d . . . . .
O1 O 0.6284(3) 0.1213(5) 0.27456(15) 0.0293(8) Uani 1 1 d . . . . .
O4 O 0.4642(3) 0.9671(6) 0.37409(16) 0.0319(9) Uani 1 1 d . . . . .
O3 O 0.5516(3) 0.6555(6) 0.42625(15) 0.0309(8) Uani 1 1 d . . . . .
O2 O 0.6751(3) 0.5123(6) 0.27107(17) 0.0325(9) Uani 1 1 d . . . . .
O6 O 1.1612(3) 0.0927(7) 0.39619(18) 0.0441(11) Uani 1 1 d . . . . .
N1 N 0.5201(4) 0.3918(7) 0.30769(19) 0.0282(10) Uani 1 1 d . . . . .
H1 H 0.490362 0.272985 0.323895 0.034 Uiso 1 1 calc R U . . .
O5 O 1.0544(4) 0.3889(7) 0.3197(2) 0.0472(11) Uani 1 1 d . . . . .
N2 N 0.5862(3) 0.2087(7) 0.47882(19) 0.0285(10) Uani 1 1 d . . . . .
H2A H 0.560049 0.109316 0.445693 0.034 Uiso 1 1 calc R U . . .
H2B H 0.590812 0.354208 0.462684 0.034 Uiso 1 1 calc R U . . .
H2C H 0.540269 0.210064 0.507414 0.034 Uiso 1 1 calc R U . . .
C24 C 0.4991(4) 0.7574(8) 0.3744(2) 0.0243(10) Uani 1 1 d . . . . .
N3 N 1.0413(5) -0.0352(12) 0.2940(3) 0.0440(13) Uani 1 1 d . . . . .
C5 C 0.8210(5) -0.0014(9) 0.1034(2) 0.0298(11) Uani 1 1 d . . . . .
C15 C 0.6128(5) 0.3570(8) 0.2831(2) 0.0261(11) Uani 1 1 d . . . . .
C26 C 0.7828(4) 0.1340(9) 0.4689(2) 0.0288(11) Uani 1 1 d . . . . .
C29 C 0.9520(4) 0.1500(10) 0.3959(2) 0.0278(10) Uani 1 1 d . . . . .
C6 C 0.7347(5) 0.1835(9) 0.0857(2) 0.0322(12) Uani 1 1 d . . . . .
C14 C 0.7262(4) 0.0510(8) 0.2492(2) 0.0266(11) Uani 1 1 d . . . . .
H14A H 0.765337 -0.074063 0.276943 0.032 Uiso 1 1 calc R U . . .
H14B H 0.776305 0.185432 0.251016 0.032 Uiso 1 1 calc R U . . .
C16 C 0.4689(4) 0.6241(8) 0.3077(2) 0.0266(10) Uani 1 1 d . . . . .
H16 H 0.493400 0.721216 0.273681 0.032 Uiso 1 1 calc R U . . .
C11 C 0.6573(4) 0.1596(9) 0.1270(2) 0.0279(10) Uani 1 1 d . . . . .
C12 C 0.7960(4) -0.1373(8) 0.1558(2) 0.0274(11) Uani 1 1 d . . . . .
C25 C 0.6975(4) 0.1300(10) 0.5130(2) 0.0317(11) Uani 1 1 d . . . . .
H25A H 0.692103 -0.030243 0.529317 0.038 Uiso 1 1 calc R U . . .
H25B H 0.723023 0.232111 0.550956 0.038 Uiso 1 1 calc R U . . .
C27 C 0.7914(5) 0.3264(9) 0.4278(2) 0.0311(12) Uani 1 1 d . . . . .
H27 H 0.741046 0.451476 0.425070 0.037 Uiso 1 1 calc R U . . .
C13 C 0.6931(4) -0.0378(9) 0.1773(2) 0.0260(10) Uani 1 1 d . . . . .
H13 H 0.634887 -0.159417 0.173602 0.031 Uiso 1 1 calc R U . . .
C17 C 0.3415(4) 0.6031(9) 0.2895(2) 0.0345(13) Uani 1 1 d . . . . .
H17A H 0.315783 0.516141 0.324390 0.041 Uiso 1 1 calc R U . . .
H17B H 0.309392 0.761090 0.287713 0.041 Uiso 1 1 calc R U . . .
C28 C 0.8752(5) 0.3330(9) 0.3904(2) 0.0307(12) Uani 1 1 d . . . . .
H28 H 0.879286 0.459920 0.362066 0.037 Uiso 1 1 calc R U . . .
C30 C 0.9435(5) -0.0461(9) 0.4362(2) 0.0344(13) Uani 1 1 d . . . . .
H30 H 0.994148 -0.170691 0.438980 0.041 Uiso 1 1 calc R U . . .
C1 C 0.8622(4) -0.3276(9) 0.1808(2) 0.0302(11) Uani 1 1 d . . . . .
H1A H 0.846463 -0.414917 0.216210 0.036 Uiso 1 1 calc R U . . .
C19 C 0.2444(5) 0.2636(10) 0.2230(3) 0.0367(13) Uani 1 1 d . . . . .
H19 H 0.237500 0.192701 0.262844 0.044 Uiso 1 1 calc R U . . .
C18 C 0.2994(4) 0.4805(9) 0.2244(2) 0.0292(11) Uani 1 1 d . . . . .
C4 C 0.9122(5) -0.0625(10) 0.0752(3) 0.0371(13) Uani 1 1 d . . . . .
H4 H 0.928982 0.025406 0.040122 0.044 Uiso 1 1 calc R U . . .
C31 C 0.8583(5) -0.0529(9) 0.4721(2) 0.0342(13) Uani 1 1 d . . . . .
H31 H 0.851659 -0.184032 0.498538 0.041 Uiso 1 1 calc R U . . .
C23 C 0.3105(5) 0.5803(10) 0.1638(3) 0.0386(14) Uani 1 1 d . . . . .
H23 H 0.347342 0.724306 0.162781 0.046 Uiso 1 1 calc R U . . .
C7 C 0.7221(5) 0.3609(10) 0.0378(3) 0.0392(14) Uani 1 1 d . . . . .
H7 H 0.774643 0.378084 0.011065 0.047 Uiso 1 1 calc R U . . .
C3 C 0.9768(5) -0.2555(10) 0.1001(3) 0.0396(14) Uani 1 1 d . . . . .
H3 H 1.037304 -0.297409 0.081415 0.047 Uiso 1 1 calc R U . . .
C10 C 0.5657(5) 0.3080(9) 0.1189(3) 0.0351(13) Uani 1 1 d . . . . .
H10 H 0.512654 0.290902 0.145359 0.042 Uiso 1 1 calc R U . . .
C2 C 0.9535(5) -0.3879(10) 0.1524(3) 0.0368(13) Uani 1 1 d . . . . .
H2 H 0.998272 -0.516724 0.168593 0.044 Uiso 1 1 calc R U . . .
C8 C 0.6318(5) 0.5109(10) 0.0302(3) 0.0419(15) Uani 1 1 d . . . . .
H8 H 0.622919 0.629757 -0.001862 0.050 Uiso 1 1 calc R U . . .
C22 C 0.2658(5) 0.4617(12) 0.1048(3) 0.0489(16) Uani 1 1 d . . . . .
H22 H 0.273778 0.527750 0.064526 0.059 Uiso 1 1 calc R U . . .
C9 C 0.5543(5) 0.4845(10) 0.0702(3) 0.0434(15) Uani 1 1 d . . . . .
H9 H 0.493194 0.586266 0.064550 0.052 Uiso 1 1 calc R U . . .
C20 C 0.2000(5) 0.1511(12) 0.1644(3) 0.0505(15) Uani 1 1 d . . . . .
H20 H 0.162668 0.007403 0.164978 0.061 Uiso 1 1 calc R U . . .
C21 C 0.2106(6) 0.2500(12) 0.1050(3) 0.0535(18) Uani 1 1 d . . . . .
H21 H 0.180495 0.174187 0.065317 0.064 Uiso 1 1 calc R U . . .
H3A H 1.057(6) -0.166(13) 0.306(3) 0.06(3) Uiso 1 1 d . . . . .
H3B H 0.984(6) -0.009(12) 0.259(3) 0.07(2) Uiso 1 1 d . . . . .

loop_
_atom_site_aniso_label
_atom_site_aniso_U_11
_atom_site_aniso_U_22
_atom_site_aniso_U_33
_atom_site_aniso_U_23
_atom_site_aniso_U_13
_atom_site_aniso_U_12
S1 0.0300(8) 0.0381(7) 0.0342(6) -0.0054(6) 0.0102(6) -0.0014(6)
O1 0.034(2) 0.0210(16) 0.0371(18) -0.0021(15) 0.0176(16) 0.0025(15)
O4 0.041(2) 0.0220(16) 0.0333(18) -0.0011(15) 0.0101(17) 0.0026(16)
O3 0.036(2) 0.0285(16) 0.0291(16) 0.0001(17) 0.0087(15) 0.0037(17)
O2 0.033(2) 0.0234(17) 0.044(2) 0.0018(16) 0.0156(18) -0.0008(16)
O6 0.027(2) 0.065(3) 0.041(2) -0.009(2) 0.0079(18) 0.0025(19)
N1 0.031(3) 0.0238(19) 0.033(2) 0.0020(17) 0.014(2) 0.0008(18)
O5 0.049(3) 0.043(2) 0.056(3) 0.006(2) 0.028(2) 0.000(2)
N2 0.032(3) 0.025(2) 0.030(2) -0.0022(17) 0.0122(19) -0.0023(18)
C24 0.021(3) 0.024(2) 0.029(2) 0.001(2) 0.009(2) 0.000(2)
N3 0.043(4) 0.051(3) 0.040(3) -0.012(3) 0.011(3) -0.004(3)
C5 0.029(3) 0.031(3) 0.031(3) -0.002(2) 0.009(2) -0.003(2)
C15 0.029(3) 0.024(2) 0.026(2) 0.000(2) 0.006(2) 0.002(2)
C26 0.029(3) 0.032(2) 0.025(2) 0.003(2) 0.003(2) -0.003(2)
C29 0.026(3) 0.032(2) 0.026(2) -0.001(2) 0.0068(19) 0.000(2)
C6 0.037(3) 0.032(3) 0.026(2) -0.001(2) 0.004(2) -0.004(3)
C14 0.024(3) 0.027(2) 0.031(2) -0.003(2) 0.010(2) 0.002(2)
C16 0.026(3) 0.024(2) 0.032(2) -0.001(2) 0.009(2) 0.000(2)
C11 0.032(3) 0.025(2) 0.026(2) -0.004(2) 0.005(2) -0.002(2)
C12 0.030(3) 0.024(2) 0.027(2) -0.005(2) 0.005(2) 0.000(2)
C25 0.028(3) 0.040(3) 0.027(2) 0.004(2) 0.005(2) -0.002(2)
C27 0.031(3) 0.028(2) 0.034(3) 0.001(2) 0.006(2) 0.002(2)
C13 0.022(3) 0.026(2) 0.031(2) -0.002(2) 0.008(2) -0.001(2)
C17 0.032(3) 0.036(3) 0.037(3) -0.001(2) 0.010(2) 0.003(2)
C28 0.031(3) 0.032(3) 0.029(3) -0.001(2) 0.005(2) -0.002(2)
C30 0.033(3) 0.031(3) 0.039(3) 0.002(2) 0.006(3) 0.007(2)
C1 0.030(3) 0.028(2) 0.034(2) -0.003(2) 0.008(2) 0.003(2)
C19 0.028(3) 0.038(3) 0.045(3) -0.004(3) 0.009(3) 0.001(3)
C18 0.021(3) 0.032(3) 0.034(3) -0.004(2) 0.005(2) 0.005(2)
C4 0.031(3) 0.048(3) 0.034(3) -0.001(3) 0.011(3) -0.006(3)
C31 0.037(4) 0.032(3) 0.032(3) 0.007(2) 0.004(3) -0.001(2)
C23 0.035(4) 0.042(3) 0.039(3) 0.003(2) 0.007(3) 0.007(2)
C7 0.043(4) 0.041(3) 0.033(3) 0.004(3) 0.005(3) -0.005(3)
C3 0.029(3) 0.054(3) 0.038(3) -0.012(3) 0.014(3) 0.001(3)
C10 0.032(3) 0.034(3) 0.037(3) -0.003(2) 0.002(3) 0.002(2)
C2 0.029(3) 0.037(3) 0.044(3) -0.008(3) 0.006(2) 0.003(2)
C8 0.051(4) 0.034(3) 0.036(3) 0.004(3) -0.002(3) -0.002(3)
C22 0.044(4) 0.066(4) 0.035(3) 0.005(3) 0.006(3) 0.017(4)
C9 0.044(4) 0.036(3) 0.043(3) 0.000(3) -0.008(3) 0.008(3)
C20 0.038(4) 0.049(3) 0.062(4) -0.023(4) 0.004(3) 0.006(3)
C21 0.044(4) 0.065(4) 0.047(4) -0.025(3) -0.001(3) 0.015(3)

loop_
_atom_type_symbol
_atom_type_description
_atom_type_scat_dispersion_real
_atom_type_scat_dispersion_imag
_atom_type_scat_source
C C 0.0033 0.0016 'International Tables Vol C Tables 4.2.6.8 and 6.1.1.4'
H H 0.0000 0.0000 'International Tables Vol C Tables 4.2.6.8 and 6.1.1.4'
N N 0.0061 0.0033 'International Tables Vol C Tables 4.2.6.8 and 6.1.1.4'
O O 0.0106 0.0060 'International Tables Vol C Tables 4.2.6.8 and 6.1.1.4'
S S 0.1246 0.1234 'International Tables Vol C Tables 4.2.6.8 and 6.1.1.4'

loop_
_geom_angle_atom_site_label_1
_geom_angle_atom_site_label_2
_geom_angle_atom_site_label_3
_geom_angle
_geom_angle_site_symmetry_1
_geom_angle_site_symmetry_3
_geom_angle_publ_flag
O6 S1 O5 120.2(3) . . ?
O6 S1 N3 105.9(3) . . ?
O6 S1 C29 107.1(2) . . ?
O5 S1 N3 107.3(3) . . ?
O5 S1 C29 106.6(3) . . ?
N3 S1 C29 109.5(3) . . ?
C15 O1 C14 117.4(4) . . ?
C15 N1 H1 119.1 . . ?
C15 N1 C16 121.9(4) . . ?
C16 N1 H1 119.1 . . ?
H2A N2 H2B 109.5 . . ?
H2A N2 H2C 109.5 . . ?
H2B N2 H2C 109.5 . . ?
C25 N2 H2A 109.5 . . ?
C25 N2 H2B 109.5 . . ?
C25 N2 H2C 109.5 . . ?
O4 C24 O3 123.1(5) . . ?
O4 C24 C16 115.6(4) . . ?
O3 C24 C16 121.3(4) . . ?
S1 N3 H3A 115(5) . . ?
S1 N3 H3B 117(4) . . ?
H3A N3 H3B 121(7) . . ?
C12 C5 C6 108.7(4) . . ?
C4 C5 C6 131.4(5) . . ?
C4 C5 C12 119.9(5) . . ?
O2 C15 O1 124.5(5) . . ?
O2 C15 N1 125.5(4) . . ?
N1 C15 O1 110.0(4) . . ?
C27 C26 C25 121.4(5) . . ?
C27 C26 C31 119.1(5) . . ?
C31 C26 C25 119.4(5) . . ?
C28 C29 S1 120.2(4) . . ?
C28 C29 C30 120.4(5) . . ?
C30 C29 S1 119.3(4) . . ?
C11 C6 C5 108.6(4) . . ?
C7 C6 C5 130.9(5) . . ?
C7 C6 C11 120.5(5) . . ?
O1 C14 H14A 109.5 . . ?
O1 C14 H14B 109.5 . . ?
O1 C14 C13 110.9(4) . . ?
H14A C14 H14B 108.1 . . ?
C13 C14 H14A 109.5 . . ?
C13 C14 H14B 109.5 . . ?
N1 C16 C24 114.3(4) . . ?
N1 C16 H16 108.0 . . ?
N1 C16 C17 110.4(4) . . ?
C24 C16 H16 108.0 . . ?
C17 C16 C24 107.8(4) . . ?
C17 C16 H16 108.0 . . ?
C6 C11 C13 110.2(4) . . ?
C10 C11 C6 119.9(5) . . ?
C10 C11 C13 129.9(4) . . ?
C5 C12 C13 110.0(4) . . ?
C1 C12 C5 120.6(5) . . ?
C1 C12 C13 129.4(4) . . ?
N2 C25 C26 113.2(4) . . ?
N2 C25 H25A 108.9 . . ?
N2 C25 H25B 108.9 . . ?
C26 C25 H25A 108.9 . . ?
C26 C25 H25B 108.9 . . ?
H25A C25 H25B 107.8 . . ?
C26 C27 H27 119.8 . . ?
C26 C27 C28 120.5(5) . . ?
C28 C27 H27 119.8 . . ?
C14 C13 H13 110.5 . . ?
C11 C13 C14 113.6(4) . . ?
C11 C13 C12 102.4(4) . . ?
C11 C13 H13 110.5 . . ?
C12 C13 C14 109.0(4) . . ?
C12 C13 H13 110.5 . . ?
C16 C17 H17A 108.8 . . ?
C16 C17 H17B 108.8 . . ?
H17A C17 H17B 107.7 . . ?
C18 C17 C16 113.8(4) . . ?
C18 C17 H17A 108.8 . . ?
C18 C17 H17B 108.8 . . ?
C29 C28 C27 119.7(5) . . ?
C29 C28 H28 120.1 . . ?
C27 C28 H28 120.1 . . ?
C29 C30 H30 120.4 . . ?
C31 C30 C29 119.2(5) . . ?
C31 C30 H30 120.4 . . ?
C12 C1 H1A 120.3 . . ?
C12 C1 C2 119.3(5) . . ?
C2 C1 H1A 120.3 . . ?
C18 C19 H19 119.1 . . ?
C20 C19 H19 119.1 . . ?
C20 C19 C18 121.9(6) . . ?
C19 C18 C17 120.0(5) . . ?
C19 C18 C23 117.8(5) . . ?
C23 C18 C17 122.2(5) . . ?
C5 C4 H4 120.6 . . ?
C3 C4 C5 118.9(5) . . ?
C3 C4 H4 120.6 . . ?
C26 C31 H31 119.6 . . ?
C30 C31 C26 120.9(5) . . ?
C30 C31 H31 119.6 . . ?
C18 C23 H23 120.3 . . ?
C22 C23 C18 119.4(5) . . ?
C22 C23 H23 120.3 . . ?
C6 C7 H7 120.1 . . ?
C8 C7 C6 119.7(6) . . ?
C8 C7 H7 120.1 . . ?
C4 C3 H3 119.3 . . ?
C4 C3 C2 121.5(5) . . ?
C2 C3 H3 119.3 . . ?
C11 C10 H10 120.7 . . ?
C11 C10 C9 118.6(5) . . ?
C9 C10 H10 120.7 . . ?
C1 C2 H2 120.1 . . ?
C3 C2 C1 119.9(5) . . ?
C3 C2 H2 120.1 . . ?
C7 C8 H8 120.1 . . ?
C7 C8 C9 119.8(5) . . ?
C9 C8 H8 120.1 . . ?
C23 C22 H22 119.3 . . ?
C21 C22 C23 121.3(6) . . ?
C21 C22 H22 119.3 . . ?
C10 C9 H9 119.3 . . ?
C8 C9 C10 121.4(6) . . ?
C8 C9 H9 119.3 . . ?
C19 C20 H20 119.9 . . ?
C21 C20 C19 120.2(6) . . ?
C21 C20 H20 119.9 . . ?
C22 C21 H21 120.3 . . ?
C20 C21 C22 119.4(6) . . ?
C20 C21 H21 120.3 . . ?

loop_
_geom_bond_atom_site_label_1
_geom_bond_atom_site_label_2
_geom_bond_distance
_geom_bond_site_symmetry_2
_geom_bond_publ_flag
S1 O6 1.429(4) . ?
S1 O5 1.431(4) . ?
S1 N3 1.600(5) . ?
S1 C29 1.766(5) . ?
O1 C15 1.357(6) . ?
O1 C14 1.451(6) . ?
O4 C24 1.255(5) . ?
O3 C24 1.266(5) . ?
O2 C15 1.217(6) . ?
N1 H1 0.8600 . ?
N1 C15 1.344(6) . ?
N1 C16 1.450(6) . ?
N2 H2A 0.8900 . ?
N2 H2B 0.8900 . ?
N2 H2C 0.8900 . ?
N2 C25 1.471(6) . ?
C24 C16 1.543(6) . ?
N3 H3A 0.79(7) . ?
N3 H3B 0.91(7) . ?
C5 C6 1.476(7) . ?
C5 C12 1.402(6) . ?
C5 C4 1.398(7) . ?
C26 C25 1.511(6) . ?
C26 C27 1.391(7) . ?
C26 C31 1.393(7) . ?
C29 C28 1.384(7) . ?
C29 C30 1.397(7) . ?
C6 C11 1.399(7) . ?
C6 C7 1.389(7) . ?
C14 H14A 0.9700 . ?
C14 H14B 0.9700 . ?
C14 C13 1.537(6) . ?
C16 H16 0.9800 . ?
C16 C17 1.533(7) . ?
C11 C13 1.522(7) . ?
C11 C10 1.381(7) . ?
C12 C13 1.522(7) . ?
C12 C1 1.379(7) . ?
C25 H25A 0.9700 . ?
C25 H25B 0.9700 . ?
C27 H27 0.9300 . ?
C27 C28 1.397(7) . ?
C13 H13 0.9800 . ?
C17 H17A 0.9700 . ?
C17 H17B 0.9700 . ?
C17 C18 1.503(7) . ?
C28 H28 0.9300 . ?
C30 H30 0.9300 . ?
C30 C31 1.392(7) . ?
C1 H1A 0.9300 . ?
C1 C2 1.400(7) . ?
C19 H19 0.9300 . ?
C19 C18 1.392(8) . ?
C19 C20 1.374(8) . ?
C18 C23 1.398(7) . ?
C4 H4 0.9300 . ?
C4 C3 1.381(8) . ?
C31 H31 0.9300 . ?
C23 H23 0.9300 . ?
C23 C22 1.397(8) . ?
C7 H7 0.9300 . ?
C7 C8 1.374(8) . ?
C3 H3 0.9300 . ?
C3 C2 1.382(7) . ?
C10 H10 0.9300 . ?
C10 C9 1.399(7) . ?
C2 H2 0.9300 . ?
C8 H8 0.9300 . ?
C8 C9 1.381(8) . ?
C22 H22 0.9300 . ?
C22 C21 1.371(9) . ?
C9 H9 0.9300 . ?
C20 H20 0.9300 . ?
C20 C21 1.370(9) . ?
C21 H21 0.9300 . ?

loop_
_geom_torsion_atom_site_label_1
_geom_torsion_atom_site_label_2
_geom_torsion_atom_site_label_3
_geom_torsion_atom_site_label_4
_geom_torsion
_geom_torsion_site_symmetry_1
_geom_torsion_site_symmetry_2
_geom_torsion_site_symmetry_3
_geom_torsion_site_symmetry_4
_geom_torsion_publ_flag
S1 C29 C28 C27 -177.6(4) . . . . ?
S1 C29 C30 C31 178.9(4) . . . . ?
O1 C14 C13 C11 73.4(5) . . . . ?
O1 C14 C13 C12 -173.2(4) . . . . ?
O4 C24 C16 N1 173.8(4) . . . . ?
O4 C24 C16 C17 -63.1(5) . . . . ?
O3 C24 C16 N1 -9.2(6) . . . . ?
O3 C24 C16 C17 114.0(5) . . . . ?
O6 S1 C29 C28 135.1(4) . . . . ?
O6 S1 C29 C30 -45.3(5) . . . . ?
N1 C16 C17 C18 -55.7(5) . . . . ?
O5 S1 C29 C28 5.3(5) . . . . ?
O5 S1 C29 C30 -175.1(4) . . . . ?
C24 C16 C17 C18 178.8(4) . . . . ?
N3 S1 C29 C28 -110.5(5) . . . . ?
N3 S1 C29 C30 69.1(5) . . . . ?
C5 C6 C11 C13 3.0(6) . . . . ?
C5 C6 C11 C10 -178.0(4) . . . . ?
C5 C6 C7 C8 178.8(5) . . . . ?
C5 C12 C13 C14 -116.3(4) . . . . ?
C5 C12 C13 C11 4.4(5) . . . . ?
C5 C12 C1 C2 -1.6(7) . . . . ?
C5 C4 C3 C2 -0.3(8) . . . . ?
C15 O1 C14 C13 -108.4(4) . . . . ?
C15 N1 C16 C24 -98.7(5) . . . . ?
C15 N1 C16 C17 139.5(4) . . . . ?
C26 C27 C28 C29 -1.8(7) . . . . ?
C29 C30 C31 C26 -0.8(8) . . . . ?
C6 C5 C12 C13 -2.8(5) . . . . ?
C6 C5 C12 C1 178.2(4) . . . . ?
C6 C5 C4 C3 -176.3(5) . . . . ?
C6 C11 C13 C14 112.9(5) . . . . ?
C6 C11 C13 C12 -4.5(5) . . . . ?
C6 C11 C10 C9 -1.7(7) . . . . ?
C6 C7 C8 C9 0.1(8) . . . . ?
C14 O1 C15 O2 -0.1(7) . . . . ?
C14 O1 C15 N1 -179.0(4) . . . . ?
C16 N1 C15 O1 -165.7(4) . . . . ?
C16 N1 C15 O2 15.4(8) . . . . ?
C16 C17 C18 C19 115.0(5) . . . . ?
C16 C17 C18 C23 -66.9(6) . . . . ?
C11 C6 C7 C8 -1.3(8) . . . . ?
C11 C10 C9 C8 0.5(8) . . . . ?
C12 C5 C6 C11 -0.1(6) . . . . ?
C12 C5 C6 C7 179.8(5) . . . . ?
C12 C5 C4 C3 -0.7(8) . . . . ?
C12 C1 C2 C3 0.6(8) . . . . ?
C25 C26 C27 C28 176.1(5) . . . . ?
C25 C26 C31 C30 -174.8(5) . . . . ?
C27 C26 C25 N2 45.1(7) . . . . ?
C27 C26 C31 C30 1.8(8) . . . . ?
C13 C11 C10 C9 177.1(5) . . . . ?
C13 C12 C1 C2 179.6(5) . . . . ?
C17 C18 C23 C22 -177.6(5) . . . . ?
C28 C29 C30 C31 -1.5(8) . . . . ?
C30 C29 C28 C27 2.8(8) . . . . ?
C1 C12 C13 C14 62.6(7) . . . . ?
C1 C12 C13 C11 -176.7(5) . . . . ?
C19 C18 C23 C22 0.6(8) . . . . ?
C19 C20 C21 C22 0.1(9) . . . . ?
C18 C19 C20 C21 1.0(9) . . . . ?
C18 C23 C22 C21 0.4(9) . . . . ?
C4 C5 C6 C11 175.9(5) . . . . ?
C4 C5 C6 C7 -4.3(9) . . . . ?
C4 C5 C12 C13 -179.3(5) . . . . ?
C4 C5 C12 C1 1.6(7) . . . . ?
C4 C3 C2 C1 0.3(8) . . . . ?
C31 C26 C25 N2 -138.4(5) . . . . ?
C31 C26 C27 C28 -0.4(7) . . . . ?
C23 C22 C21 C20 -0.8(9) . . . . ?
C7 C6 C11 C13 -176.9(4) . . . . ?
C7 C6 C11 C10 2.1(7) . . . . ?
C7 C8 C9 C10 0.3(8) . . . . ?
C10 C11 C13 C14 -66.0(7) . . . . ?
C10 C11 C13 C12 176.6(5) . . . . ?
C20 C19 C18 C17 176.9(5) . . . . ?
C20 C19 C18 C23 -1.3(8) . . . . ?
